data_7115017
loop_
_publ_author_name
'Cromie, Sarah'
'McKee, Vickie'
'Launay, Fr\'ed\'eric'

_publ_section_title
;
 Site-selectivity in a heterotetranuclear macrocyclic complex
;
_journal_issue 19
_journal_name_full 'Chemical Communications'
_journal_page_first 1918
_journal_paper_doi 10.1039/b106340p
_journal_year 2001
_chemical_formula_sum 'C41 H61 Cu2 N4 Ni4 O21.5'
_chemical_formula_weight 1315.86
_chemical_name_systematic
; 
? 
;
_space_group_IT_number 5
_symmetry_cell_setting monoclinic
_symmetry_space_group_name_Hall 'C 2y'
_symmetry_space_group_name_H-M 'C 1 2 1'
_atom_sites_solution_hydrogens geom
_atom_sites_solution_primary direct
_atom_sites_solution_secondary difmap
_audit_creation_method SHELXL-97
_cell_angle_alpha 90.00
_cell_angle_beta 93.2230(10)
_cell_angle_gamma 90.00
_cell_formula_units_Z 4
_cell_length_a 24.1862(14)
_cell_length_b 20.1001(12)
_cell_length_c 13.9551(8)
_cell_measurement_reflns_used 21647
_cell_measurement_temperature 150(2)
_cell_measurement_theta_max 29.43
_cell_measurement_theta_min 3.00
_cell_volume 6773.5(7)
_computing_cell_refinement 'local programs'
_computing_data_collection 'Bruker SMART'
_computing_data_reduction 'Bruker SHELXTL'
_computing_molecular_graphics 'Bruker SHELXTL'
_computing_publication_material 'Bruker SHELXTL'
_computing_structure_refinement 'Bruker SHELXTL'
_computing_structure_solution 'Bruker SHELXTL'
_diffrn_ambient_temperature 150(2)
_diffrn_detector_area_resol_mean 8.192
_diffrn_measured_fraction_theta_full 0.976
_diffrn_measured_fraction_theta_max 0.976
_diffrn_measurement_device_type 'CCD area detector'
_diffrn_measurement_method 'omega rotation with narrow scans'
_diffrn_radiation_monochromator 'Silicon 111'
_diffrn_radiation_source 'Daresbury SRS Station 9.8'
_diffrn_radiation_type Synchrotron
_diffrn_radiation_wavelength 0.69410
_diffrn_reflns_av_R_equivalents 0.0237
_diffrn_reflns_av_sigmaI/netI 0.0393
_diffrn_reflns_limit_h_max 29
_diffrn_reflns_limit_h_min -27
_diffrn_reflns_limit_k_max 24
_diffrn_reflns_limit_k_min -24
_diffrn_reflns_limit_l_max 16
_diffrn_reflns_limit_l_min -16
_diffrn_reflns_number 21150
_diffrn_reflns_theta_full 25.00
_diffrn_reflns_theta_max 25.00
_diffrn_reflns_theta_min 2.24
_exptl_absorpt_coefficient_mu 1.767
_exptl_absorpt_correction_type none
_exptl_crystal_colour 'pale green'
_exptl_crystal_density_diffrn 1.290
_exptl_crystal_density_method 'not measured'
_exptl_crystal_description 'thin plate'
_exptl_crystal_F_000 2708
_exptl_crystal_size_max 0.18
_exptl_crystal_size_mid 0.15
_exptl_crystal_size_min 0.01
_refine_diff_density_max 1.231
_refine_diff_density_min -1.038
_refine_diff_density_rms 0.151
_refine_ls_abs_structure_details 'Flack H D (1983), Acta Cryst. A39, 876-881'
_refine_ls_abs_structure_Flack 0.00
_refine_ls_extinction_method none
_refine_ls_goodness_of_fit_ref 1.055
_refine_ls_hydrogen_treatment mixed
_refine_ls_matrix_type full
_refine_ls_number_parameters 700
_refine_ls_number_reflns 11931
_refine_ls_number_restraints 1368
_refine_ls_restrained_S_all 1.011
_refine_ls_R_factor_all 0.0886
_refine_ls_R_factor_gt 0.0741
_refine_ls_shift/su_max 0.057
_refine_ls_shift/su_mean 0.007
_refine_ls_structure_factor_coef Fsqd
_refine_ls_weighting_details 'calc w==1/[\s^2^(Fo^2^)+(0.1743P)^2^+22.7928P] where P==(Fo^2^+2Fc^2^)/3'
_refine_ls_weighting_scheme calc
_refine_ls_wR_factor_gt 0.2329
_refine_ls_wR_factor_ref 0.2459
_reflns_number_gt 10203
_reflns_number_total 11931
_reflns_threshold_expression >2sigma(I)
_cod_data_source_file b106340p.txt
_cod_data_source_block Cu2Ni4_heteronuclear-fredy
_cod_depositor_comments
;
The following automatic conversions were performed:

'_symmetry_cell_setting' value 'Monoclinic' changed to 'monoclinic'
according to
/usr/data/users/saulius/automatic-downloads/retrospective/RSC/lib/dictionaries/cif_core.dic
dictionary named 'cif_core.dic' version 2.4.2 from 2011-04-26.

Automatic conversion script
Id: cif_fix_values 2281 2013-09-26 08:29:07Z andrius 
;
_cod_original_sg_symbol_H-M 'C2   '
_cod_original_formula_sum 'C41 H61 Cu2 N4 Ni4 O21.50'
_cod_database_code 7115017

loop_
_symmetry_equiv_pos_as_xyz
'x, y, z'
'-x, y, -z'
'x+1/2, y+1/2, z'
'-x+1/2, y+1/2, -z'

loop_
_atom_site_label
_atom_site_type_symbol
_atom_site_fract_x
_atom_site_fract_y
_atom_site_fract_z
_atom_site_U_iso_or_equiv
_atom_site_adp_type
_atom_site_occupancy
_atom_site_symmetry_multiplicity
_atom_site_calc_flag
_atom_site_refinement_flags
_atom_site_disorder_assembly
_atom_site_disorder_group
Cu1 Cu 0.27370(5) 0.43009(5) 0.38835(9) 0.0332(3) Uani 1 1 d U A .
Cu2 Cu 0.27372(5) 0.57295(5) 0.38790(10) 0.0370(3) Uani 1 1 d U A .
Ni1 Ni 0.15296(5) 0.57123(5) 0.33907(10) 0.0304(3) Uani 1 1 d U A .
Ni2 Ni 0.15363(5) 0.43276(4) 0.33851(9) 0.0284(3) Uani 1 1 d U A .
Ni3 Ni 0.23222(3) 0.50138(10) 0.19727(5) 0.0372(2) Uani 1 1 d U A .
Ni4 Ni 0.11385(3) 0.50207(11) 0.14416(5) 0.0427(2) Uani 1 1 d U A .
O1 O 0.2146(3) 0.3695(3) 0.3751(5) 0.0358(15) Uani 1 1 d DU . .
C1 C 0.2146(3) 0.3040(4) 0.3677(7) 0.034(2) Uani 1 1 d DU . .
C2 C 0.1665(4) 0.2690(4) 0.3408(7) 0.044(2) Uani 1 1 d DU . .
C3 C 0.1669(4) 0.1985(4) 0.3332(7) 0.043(2) Uani 1 1 d DU . .
H3 H 0.1336 0.1757 0.3145 0.052 Uiso 1 1 calc R . .
C4 C 0.2155(3) 0.1623(4) 0.3529(8) 0.046(3) Uani 1 1 d DU . .
C5 C 0.2164(4) 0.0887(5) 0.3422(12) 0.072(4) Uani 1 1 d DU . .
H5A H 0.2075 0.0678 0.4030 0.109 Uiso 1 1 calc R . .
H5B H 0.2533 0.0745 0.3251 0.109 Uiso 1 1 calc R . .
H5C H 0.1890 0.0753 0.2916 0.109 Uiso 1 1 calc R . .
C6 C 0.2628(4) 0.1980(4) 0.3747(8) 0.048(3) Uani 1 1 d DU . .
H6 H 0.2964 0.1739 0.3845 0.058 Uiso 1 1 calc R . .
C7 C 0.2653(4) 0.2683(4) 0.3836(6) 0.0348(19) Uani 1 1 d DU . .
C8 C 0.3183(4) 0.2982(5) 0.4134(7) 0.0317(18) Uani 1 1 d U A .
H8 H 0.3483 0.2693 0.4308 0.038 Uiso 1 1 calc R . .
N1 N 0.3263(3) 0.3562(4) 0.4173(6) 0.0344(16) Uani 1 1 d U . .
C9 C 0.3869(5) 0.3775(6) 0.4515(11) 0.055(3) Uani 0.40 1 d PU A 1
H9A H 0.3998 0.3453 0.5016 0.066 Uiso 0.40 1 calc PR A 1
H9B H 0.4102 0.3705 0.3964 0.066 Uiso 0.50 1 calc PR A 1
C10 C 0.3990(8) 0.4391(11) 0.4866(19) 0.046(4) Uani 0.40 1 d PU A 1
H10A H 0.4399 0.4417 0.4917 0.055 Uiso 0.40 1 calc PR A 1
H10B H 0.3870 0.4390 0.5533 0.055 Uiso 0.40 1 calc PR A 1
C11 C 0.3793(3) 0.5062(6) 0.4435(6) 0.0478(16) Uani 0.40 1 d PU A 1
H11 H 0.3864 0.4919 0.3766 0.057 Uiso 0.40 1 calc PR A 1
C12 C 0.4055(19) 0.571(2) 0.431(3) 0.056(6) Uani 0.40 1 d PU A 1
H12A H 0.4272 0.5781 0.4924 0.068 Uiso 0.40 1 calc PR A 1
H12B H 0.4332 0.5623 0.3829 0.068 Uiso 0.40 1 calc PR A 1
C13 C 0.3895(12) 0.6203(14) 0.412(2) 0.047(5) Uani 0.40 1 d PU A 1
H13A H 0.3996 0.6289 0.3455 0.057 Uiso 0.40 1 calc PR A 1
H13B H 0.4109 0.6523 0.4533 0.057 Uiso 0.40 1 calc PR A 1
C9' C 0.3869(5) 0.3775(6) 0.4515(11) 0.055(3) Uani 0.60 1 d PU A 2
H9'1 H 0.3889 0.3833 0.5221 0.066 Uiso 0.60 1 calc PR A 2
H9'2 H 0.4128 0.3415 0.4361 0.066 Uiso 0.60 1 calc PR A 2
C10' C 0.4033(8) 0.4360(9) 0.409(2) 0.060(4) Uani 0.60 1 d PU A 2
H10C H 0.3940 0.4321 0.3393 0.072 Uiso 0.50 1 calc PR A 2
H10D H 0.4442 0.4383 0.4174 0.072 Uiso 0.60 1 calc PR A 2
C11' C 0.3793(3) 0.5062(6) 0.4435(6) 0.0478(16) Uani 0.60 1 d PU A 2
H11' H 0.3874 0.5097 0.5144 0.057 Uiso 0.60 1 calc PR A 2
C12' C 0.4046(11) 0.5581(12) 0.4019(17) 0.045(4) Uani 0.60 1 d PU A 2
H12C H 0.3951 0.5589 0.3320 0.054 Uiso 0.60 1 calc PR A 2
H12D H 0.4453 0.5545 0.4123 0.054 Uiso 0.60 1 calc PR A 2
C13' C 0.3807(8) 0.6303(11) 0.4558(18) 0.048(4) Uani 0.60 1 d PU A 2
H13C H 0.3803 0.6245 0.5262 0.057 Uiso 0.60 1 calc PR A 2
H13D H 0.4048 0.6686 0.4422 0.057 Uiso 0.60 1 calc PR A 2
O2 O 0.32018(17) 0.5016(5) 0.4264(3) 0.0423(10) Uani 1 1 d U . .
N2 N 0.3281(4) 0.6402(5) 0.4166(9) 0.055(2) Uani 1 1 d U . .
C14 C 0.3142(5) 0.7080(6) 0.4007(9) 0.050(3) Uani 1 1 d U A .
H14 H 0.3446 0.7380 0.4023 0.060 Uiso 1 1 calc R . .
O3 O 0.2134(3) 0.6355(3) 0.3696(5) 0.0372(16) Uani 1 1 d DU . .
C21 C 0.2133(3) 0.7018(4) 0.3658(7) 0.035(2) Uani 1 1 d DU A .
C15 C 0.2624(4) 0.7370(4) 0.3832(8) 0.043(2) Uani 1 1 d DU . .
C16 C 0.2637(4) 0.8067(4) 0.3752(7) 0.043(2) Uani 1 1 d DU A .
H16 H 0.2976 0.8299 0.3869 0.052 Uiso 1 1 calc R . .
C17 C 0.2157(4) 0.8416(4) 0.3504(8) 0.052(3) Uani 1 1 d DU . .
C18 C 0.2173(5) 0.9176(4) 0.3429(7) 0.053(3) Uani 1 1 d DU A .
H18A H 0.1795 0.9347 0.3328 0.079 Uiso 1 1 calc R . .
H18B H 0.2391 0.9304 0.2887 0.079 Uiso 1 1 calc R . .
H18C H 0.2345 0.9362 0.4023 0.079 Uiso 1 1 calc R . .
C19 C 0.1670(4) 0.8068(4) 0.3421(8) 0.041(2) Uani 1 1 d DU A .
H19 H 0.1336 0.8312 0.3308 0.049 Uiso 1 1 calc R . .
C20 C 0.1633(3) 0.7373(3) 0.3494(6) 0.0286(17) Uani 1 1 d DU . .
C22 C 0.1108(4) 0.7079(5) 0.3325(9) 0.044(3) Uani 1 1 d U A .
H22 H 0.0805 0.7375 0.3206 0.052 Uiso 1 1 calc R . .
N3 N 0.0990(4) 0.6435(4) 0.3314(8) 0.0387(19) Uani 1 1 d U . .
C23 C 0.0374(4) 0.6288(5) 0.3174(10) 0.046(3) Uani 1 1 d U A .
H23A H 0.0266 0.6270 0.2479 0.056 Uiso 1 1 calc R . .
H23B H 0.0160 0.6649 0.3462 0.056 Uiso 1 1 calc R . .
C24 C 0.0236(4) 0.5622(5) 0.3644(7) 0.032(2) Uani 1 1 d U . .
H24A H 0.0420 0.5608 0.4295 0.039 Uiso 1 1 calc R A .
H24B H -0.0169 0.5601 0.3716 0.039 Uiso 1 1 calc R . .
C25 C 0.0400(2) 0.5040(6) 0.3120(4) 0.0331(11) Uani 1 1 d U A .
H25 H 0.0174 0.5032 0.2497 0.040 Uiso 1 1 calc R . .
O4 O 0.09746(15) 0.5005(5) 0.2899(3) 0.0315(8) Uani 1 1 d U . .
C26 C 0.0262(5) 0.4377(5) 0.3692(9) 0.046(2) Uani 1 1 d U . .
H26A H 0.0469 0.4385 0.4325 0.055 Uiso 1 1 calc R A .
H26B H -0.0138 0.4373 0.3808 0.055 Uiso 1 1 calc R . .
C27 C 0.0401(5) 0.3757(5) 0.3186(11) 0.057(3) Uani 1 1 d U A .
H27A H 0.0175 0.3390 0.3429 0.068 Uiso 1 1 calc R . .
H27B H 0.0297 0.3812 0.2494 0.068 Uiso 1 1 calc R . .
N4 N 0.0966(4) 0.3574(4) 0.3290(7) 0.0355(17) Uani 1 1 d U . .
C28 C 0.1090(4) 0.2975(5) 0.3317(8) 0.040(2) Uani 1 1 d U A .
H28 H 0.0792 0.2667 0.3277 0.048 Uiso 1 1 calc R . .
O5 O 0.22139(15) 0.5023(5) 0.3440(3) 0.0299(7) Uani 1 1 d U . .
O41 O 0.1445(3) 0.5563(3) 0.4816(5) 0.0374(15) Uani 1 1 d U . .
O42 O 0.1435(2) 0.4454(3) 0.4846(5) 0.0293(12) Uani 1 1 d U . .
C41 C 0.1428(2) 0.4978(6) 0.5240(4) 0.0301(12) Uani 1 1 d U A .
C42 C 0.1386(3) 0.4943(6) 0.6309(5) 0.0365(17) Uani 1 1 d U . .
H42A H 0.1401 0.5393 0.6578 0.055 Uiso 1 1 calc R A .
H42B H 0.1695 0.4680 0.6593 0.055 Uiso 1 1 calc R . .
H42C H 0.1035 0.4732 0.6454 0.055 Uiso 1 1 calc R . .
O30 O 0.1694(3) 0.5701(4) 0.1878(5) 0.0421(13) Uani 1 1 d U . .
C31 C 0.1772(4) 0.6342(4) 0.1508(6) 0.0488(17) Uani 1 1 d U A .
C32 C 0.2328(4) 0.6708(4) 0.1475(6) 0.0487(18) Uani 1 1 d U . .
C33 C 0.2340(5) 0.7345(4) 0.1246(6) 0.057(2) Uani 1 1 d U A .
H33 H 0.2689 0.7560 0.1340 0.068 Uiso 1 1 calc R . .
C34 C 0.1909(7) 0.7737(5) 0.0888(7) 0.084(3) Uani 1 1 d U . .
C35 C 0.1954(7) 0.8454(6) 0.0714(9) 0.099(4) Uani 1 1 d U A .
H35A H 0.2344 0.8573 0.0656 0.148 Uiso 1 1 calc R . .
H35B H 0.1806 0.8699 0.1250 0.148 Uiso 1 1 calc R . .
H35C H 0.1742 0.8569 0.0118 0.148 Uiso 1 1 calc R . .
C36 C 0.1380(7) 0.7367(6) 0.0813(8) 0.081(3) Uani 1 1 d U A .
H36 H 0.1059 0.7593 0.0560 0.097 Uiso 1 1 calc R . .
C37 C 0.1325(5) 0.6702(7) 0.1093(8) 0.075(3) Uani 1 1 d U . .
O31 O 0.2926(3) 0.5732(4) 0.2104(6) 0.0497(15) Uani 1 1 d U . .
C38 C 0.2827(4) 0.6381(5) 0.1835(7) 0.055(2) Uani 1 1 d U A .
H38 H 0.3142 0.6662 0.1898 0.066 Uiso 1 1 calc R . .
O32 O 0.0631(3) 0.5761(5) 0.1019(6) 0.077(2) Uani 1 1 d DU . .
C39 C 0.0767(5) 0.6398(6) 0.0888(9) 0.081(3) Uani 1 1 d DU A .
H39 H 0.0482 0.6685 0.0641 0.097 Uiso 1 1 calc R . .
O51 O 0.2365(2) 0.5065(6) 0.0515(3) 0.0548(15) Uani 1 1 d U . .
O52 O 0.1444(2) 0.5057(8) 0.0115(4) 0.0753(19) Uani 1 1 d U . .
C51 C 0.1933(3) 0.5048(9) -0.0073(5) 0.064(3) Uani 1 1 d U A .
C52 C 0.2059(5) 0.5017(13) -0.1142(6) 0.099(4) Uani 1 1 d U . .
H52A H 0.1924 0.4595 -0.1417 0.148 Uiso 1 1 calc R A .
H52B H 0.2459 0.5050 -0.1205 0.148 Uiso 1 1 calc R . .
H52C H 0.1873 0.5388 -0.1485 0.148 Uiso 1 1 calc R . .
O6 O 0.1717(3) 0.4324(4) 0.1961(5) 0.0419(13) Uani 1 1 d U . .
O7 O 0.0514(4) 0.4350(8) 0.0920(10) 0.118(4) Uani 1 1 d U . .
O8 O 0.2896(4) 0.4253(5) 0.2064(6) 0.061(2) Uani 1 1 d U . .
O1W O 0.0896(3) 0.3377(4) 0.5696(7) 0.064(3) Uani 1 1 d U . .
O2W O 0.0927(4) 0.6683(4) 0.5693(7) 0.060(2) Uani 1 1 d U . .
O3W O 0.0000 0.2599(8) 0.5000 0.085(5) Uani 1 2 d SU . .
O4W O 0.0124(4) 0.1725(4) 0.3424(7) 0.087(3) Uani 1 1 d U . .
O5W O 0.0000 0.7461(6) 0.5000 0.059(3) Uani 1 2 d SU . .
O6W O -0.0532(15) 0.448(3) 0.125(2) 0.118(14) Uani 0.50 1 d PU B 1
O6W' O -0.0632(14) 0.478(3) 0.122(3) 0.131(15) Uani 0.50 1 d PU C 2
O7W O 0.0976(4) 0.6443(8) 0.7722(8) 0.119(4) Uani 1 1 d U . .
O8W O 0.3476(11) 0.488(2) -0.0008(18) 0.169(15) Uani 0.50 1 d PU . .

loop_
_atom_site_aniso_label
_atom_site_aniso_U_11
_atom_site_aniso_U_22
_atom_site_aniso_U_33
_atom_site_aniso_U_23
_atom_site_aniso_U_13
_atom_site_aniso_U_12
Cu1 0.0222(6) 0.0292(6) 0.0480(7) 0.0023(6) 0.0001(5) 0.0033(5)
Cu2 0.0232(7) 0.0342(7) 0.0530(8) 0.0045(6) -0.0026(6) -0.0027(5)
Ni1 0.0203(7) 0.0267(7) 0.0443(8) 0.0060(6) 0.0018(5) 0.0030(5)
Ni2 0.0253(7) 0.0235(6) 0.0361(7) 0.0012(5) -0.0016(5) 0.0032(5)
Ni3 0.0316(4) 0.0458(4) 0.0347(4) -0.0012(8) 0.0056(3) 0.0087(8)
Ni4 0.0359(4) 0.0601(5) 0.0316(4) -0.0032(9) -0.0030(3) 0.0067(9)
O1 0.033(3) 0.026(3) 0.050(4) 0.007(3) 0.006(3) 0.005(2)
C1 0.035(4) 0.021(4) 0.046(6) 0.004(4) 0.018(4) -0.001(3)
C2 0.039(4) 0.036(4) 0.058(6) -0.001(4) 0.023(4) 0.002(3)
C3 0.045(5) 0.027(4) 0.059(7) -0.003(4) 0.017(5) 0.000(4)
C4 0.049(6) 0.026(4) 0.063(7) 0.014(4) -0.003(5) 0.006(3)
C5 0.025(6) 0.042(5) 0.151(13) -0.003(7) 0.012(6) 0.011(4)
C6 0.036(5) 0.041(4) 0.070(8) 0.009(5) 0.027(5) 0.007(4)
C7 0.040(4) 0.036(4) 0.028(4) -0.001(4) 0.004(4) 0.010(3)
C8 0.025(4) 0.041(4) 0.029(4) 0.010(4) -0.001(3) 0.016(3)
N1 0.022(3) 0.037(3) 0.045(4) 0.005(3) 0.008(3) 0.008(2)
C9 0.026(4) 0.049(4) 0.088(8) 0.034(5) -0.007(5) 0.006(4)
C10 0.016(7) 0.060(7) 0.063(11) 0.007(7) 0.004(7) 0.014(6)
C11 0.018(2) 0.045(3) 0.080(4) 0.002(5) -0.004(3) 0.002(4)
C12 0.031(8) 0.050(9) 0.087(17) -0.005(13) -0.007(13) -0.007(6)
C13 0.032(6) 0.044(7) 0.063(14) -0.021(10) -0.024(10) -0.008(6)
C9' 0.026(4) 0.049(4) 0.088(8) 0.034(5) -0.007(5) 0.006(4)
C10' 0.026(7) 0.036(6) 0.118(13) 0.021(8) 0.013(9) 0.004(5)
C11' 0.018(2) 0.045(3) 0.080(4) 0.002(5) -0.004(3) 0.002(4)
C12' 0.033(7) 0.040(7) 0.061(11) -0.005(7) -0.003(8) -0.005(5)
C13' 0.027(7) 0.041(6) 0.074(12) 0.001(8) -0.007(7) 0.003(5)
O2 0.0224(18) 0.039(2) 0.065(3) 0.013(4) -0.0063(17) 0.002(3)
N2 0.037(4) 0.035(3) 0.091(7) 0.010(4) -0.020(5) -0.006(3)
C14 0.042(5) 0.037(4) 0.070(7) 0.012(5) -0.006(5) -0.009(4)
O3 0.028(3) 0.027(3) 0.056(4) 0.016(3) -0.007(3) -0.002(2)
C21 0.037(4) 0.027(4) 0.041(6) 0.011(4) -0.002(5) -0.008(3)
C15 0.040(5) 0.028(4) 0.063(7) 0.003(5) 0.011(5) -0.004(3)
C16 0.054(6) 0.025(4) 0.050(6) 0.002(4) -0.006(5) -0.018(4)
C17 0.055(6) 0.029(5) 0.075(8) 0.006(5) 0.039(6) -0.010(4)
C18 0.092(9) 0.017(4) 0.052(6) -0.004(4) 0.028(6) 0.000(4)
C19 0.041(5) 0.030(4) 0.051(6) -0.003(4) 0.008(4) 0.004(3)
C20 0.039(4) 0.018(3) 0.028(4) -0.002(3) 0.002(3) -0.003(3)
C22 0.023(4) 0.035(4) 0.070(7) -0.021(5) -0.010(5) 0.004(3)
N3 0.021(3) 0.022(3) 0.072(6) 0.003(3) -0.008(4) -0.004(2)
C23 0.020(4) 0.035(4) 0.084(8) 0.020(5) -0.001(5) 0.010(3)
C24 0.009(4) 0.028(3) 0.060(6) -0.004(4) -0.002(3) 0.002(3)
C25 0.020(2) 0.033(3) 0.045(3) -0.003(5) 0.000(2) -0.008(4)
O4 0.0208(17) 0.0337(18) 0.0400(19) -0.008(3) 0.0003(13) 0.009(3)
C26 0.040(6) 0.036(4) 0.063(7) 0.000(4) 0.015(5) 0.009(4)
C27 0.030(4) 0.032(4) 0.106(10) 0.005(5) -0.011(6) 0.009(4)
N4 0.029(3) 0.034(3) 0.043(4) -0.003(3) 0.003(3) -0.003(3)
C28 0.031(4) 0.028(4) 0.062(7) -0.024(4) 0.010(5) -0.001(3)
O5 0.0228(16) 0.0299(17) 0.0365(18) 0.007(3) -0.0017(13) 0.002(2)
O41 0.053(4) 0.029(3) 0.032(3) -0.001(2) 0.011(3) 0.000(3)
O42 0.011(3) 0.035(3) 0.042(3) 0.005(2) -0.002(2) 0.000(2)
C41 0.016(2) 0.038(3) 0.036(3) 0.009(4) -0.0015(18) -0.003(4)
C42 0.037(3) 0.039(5) 0.034(3) 0.012(4) 0.003(2) -0.001(4)
O30 0.041(3) 0.054(3) 0.031(3) 0.003(2) -0.006(2) 0.010(2)
C31 0.064(4) 0.044(4) 0.040(4) 0.009(3) 0.018(3) 0.005(3)
C32 0.066(5) 0.036(3) 0.044(4) -0.019(3) 0.010(4) -0.004(3)
C33 0.102(6) 0.044(4) 0.026(4) 0.000(3) 0.032(4) -0.004(4)
C34 0.165(9) 0.051(5) 0.038(5) 0.009(4) 0.032(6) 0.020(5)
C35 0.163(13) 0.065(6) 0.074(8) 0.026(6) 0.055(8) 0.035(6)
C36 0.122(7) 0.060(5) 0.059(6) 0.007(5) -0.011(6) 0.039(5)
C37 0.080(5) 0.091(6) 0.054(5) 0.034(5) 0.012(5) 0.023(4)
O31 0.045(3) 0.058(3) 0.048(4) 0.011(3) 0.013(3) 0.004(3)
C38 0.063(5) 0.053(4) 0.050(5) 0.007(4) 0.018(4) -0.018(4)
O32 0.044(4) 0.138(5) 0.049(4) 0.044(4) 0.000(3) 0.037(4)
C39 0.066(6) 0.103(6) 0.073(7) 0.040(7) 0.005(5) 0.034(5)
O51 0.048(3) 0.079(4) 0.038(2) 0.013(4) 0.0108(18) 0.017(4)
O52 0.050(3) 0.144(6) 0.031(2) -0.003(5) -0.0041(19) -0.003(6)
C51 0.051(4) 0.102(7) 0.039(3) 0.031(7) 0.000(3) -0.029(7)
C52 0.096(8) 0.163(12) 0.039(4) -0.036(11) 0.015(4) -0.035(14)
O6 0.035(3) 0.057(3) 0.034(3) -0.002(3) 0.010(2) 0.003(2)
O7 0.048(5) 0.195(8) 0.111(8) -0.065(8) 0.005(5) -0.045(6)
O8 0.039(4) 0.088(5) 0.056(4) 0.007(4) 0.006(3) 0.033(4)
O1W 0.033(4) 0.050(5) 0.112(8) 0.012(5) 0.013(5) 0.017(4)
O2W 0.048(5) 0.043(5) 0.089(6) -0.037(4) 0.017(4) -0.006(4)
O3W 0.035(7) 0.075(10) 0.146(14) 0.000 0.015(8) 0.000
O4W 0.074(5) 0.075(5) 0.115(7) -0.045(5) 0.043(5) -0.050(4)
O5W 0.062(8) 0.041(6) 0.075(8) 0.000 0.013(6) 0.000
O6W 0.049(15) 0.26(4) 0.037(10) 0.015(17) -0.024(9) 0.015(18)
O6W' 0.030(11) 0.32(5) 0.048(9) 0.075(18) -0.004(7) 0.015(18)
O7W 0.070(6) 0.199(12) 0.088(7) -0.012(7) -0.004(5) 0.043(7)
O8W 0.14(2) 0.25(4) 0.117(16) 0.04(2) 0.026(14) 0.12(3)

loop_
_atom_type_symbol
_atom_type_description
_atom_type_scat_dispersion_real
_atom_type_scat_dispersion_imag
_atom_type_scat_source
C C 0.0033 0.0016 'International Tables Vol C Tables 4.2.6.8 and 6.1.1.4'
H H 0.0000 0.0000 'International Tables Vol C Tables 4.2.6.8 and 6.1.1.4'
N N 0.0061 0.0033 'International Tables Vol C Tables 4.2.6.8 and 6.1.1.4'
O O 0.0106 0.0060 'International Tables Vol C Tables 4.2.6.8 and 6.1.1.4'
Ni Ni 0.3393 1.1124 'International Tables Vol C Tables 4.2.6.8 and 6.1.1.4'
Cu Cu 0.3201 1.2651 'International Tables Vol C Tables 4.2.6.8 and 6.1.1.4'

loop_
_geom_angle_atom_site_label_1
_geom_angle_atom_site_label_2
_geom_angle_atom_site_label_3
_geom_angle
O1 Cu1 O2 164.0(3)
O1 Cu1 N1 90.6(3)
O2 Cu1 N1 98.5(3)
O1 Cu1 O5 88.6(3)
O2 Cu1 O5 83.7(3)
N1 Cu1 O5 173.7(3)
O1 Cu1 O8 91.9(3)
O2 Cu1 O8 100.7(3)
N1 Cu1 O8 92.5(3)
O5 Cu1 O8 81.4(2)
O1 Cu1 Cu2 130.4(2)
O2 Cu1 Cu2 40.3(2)
N1 Cu1 Cu2 138.6(3)
O5 Cu1 Cu2 43.4(2)
O8 Cu1 Cu2 92.0(2)
O1 Cu1 Ni2 41.82(19)
O2 Cu1 Ni2 128.1(2)
N1 Cu1 Ni2 132.4(3)
O5 Cu1 Ni2 46.9(2)
O8 Cu1 Ni2 88.1(2)
Cu2 Cu1 Ni2 88.94(5)
O2 Cu2 N2 95.0(4)
O2 Cu2 O3 165.5(3)
N2 Cu2 O3 94.2(4)
O2 Cu2 O5 84.4(3)
N2 Cu2 O5 173.5(4)
O3 Cu2 O5 87.8(3)
O2 Cu2 O31 98.2(3)
N2 Cu2 O31 92.5(4)
O3 Cu2 O31 92.6(3)
O5 Cu2 O31 81.2(2)
O2 Cu2 Cu1 40.3(2)
N2 Cu2 Cu1 135.0(3)
O3 Cu2 Cu1 130.6(2)
O5 Cu2 Cu1 44.1(2)
O31 Cu2 Cu1 90.2(2)
O2 Cu2 Ni1 128.5(2)
N2 Cu2 Ni1 135.6(3)
O3 Cu2 Ni1 41.4(2)
O5 Cu2 Ni1 46.7(2)
O31 Cu2 Ni1 90.3(2)
Cu1 Cu2 Ni1 89.35(5)
N3 Ni1 O3 90.5(3)
N3 Ni1 O41 93.4(4)
O3 Ni1 O41 90.0(3)
N3 Ni1 O4 94.3(3)
O3 Ni1 O4 171.1(3)
O41 Ni1 O4 97.2(3)
N3 Ni1 O5 171.7(3)
O3 Ni1 O5 81.8(3)
O41 Ni1 O5 89.6(2)
O4 Ni1 O5 93.0(3)
N3 Ni1 O30 96.5(4)
O3 Ni1 O30 92.4(3)
O41 Ni1 O30 169.8(3)
O4 Ni1 O30 79.6(2)
O5 Ni1 O30 80.9(2)
N3 Ni1 Ni2 138.4(3)
O3 Ni1 Ni2 130.5(2)
O41 Ni1 Ni2 81.7(2)
O4 Ni1 Ni2 46.3(2)
O5 Ni1 Ni2 49.7(2)
O30 Ni1 Ni2 89.2(2)
N3 Ni1 Cu2 130.7(2)
O3 Ni1 Cu2 40.22(19)
O41 Ni1 Cu2 85.9(2)
O4 Ni1 Cu2 134.83(19)
O5 Ni1 Cu2 41.8(2)
O30 Ni1 Cu2 89.5(2)
Ni2 Ni1 Cu2 90.37(5)
O1 Ni2 O4 173.5(3)
O1 Ni2 N4 91.7(3)
O4 Ni2 N4 92.3(3)
O1 Ni2 O6 92.9(3)
O4 Ni2 O6 81.5(2)
N4 Ni2 O6 96.5(3)
O1 Ni2 O42 87.3(3)
O4 Ni2 O42 97.6(2)
N4 Ni2 O42 92.2(3)
O6 Ni2 O42 171.3(3)
O1 Ni2 O5 81.7(3)
O4 Ni2 O5 94.0(3)
N4 Ni2 O5 172.5(3)
O6 Ni2 O5 80.5(2)
O42 Ni2 O5 91.0(2)
O1 Ni2 Ni1 130.0(2)
O4 Ni2 Ni1 47.2(2)
N4 Ni2 Ni1 137.4(3)
O6 Ni2 Ni1 90.4(2)
O42 Ni2 Ni1 82.77(19)
O5 Ni2 Ni1 49.8(2)
O1 Ni2 Cu1 39.02(19)
O4 Ni2 Cu1 136.8(2)
N4 Ni2 Cu1 130.7(3)
O6 Ni2 Cu1 88.2(2)
O42 Ni2 Cu1 86.53(16)
O5 Ni2 Cu1 42.7(2)
Ni1 Ni2 Cu1 91.34(5)
O6 Ni3 O51 96.0(3)
O6 Ni3 O30 85.86(19)
O51 Ni3 O30 88.9(3)
O6 Ni3 O31 175.1(3)
O51 Ni3 O31 88.7(3)
O30 Ni3 O31 93.0(3)
O6 Ni3 O8 88.6(4)
O51 Ni3 O8 91.6(3)
O30 Ni3 O8 174.5(4)
O31 Ni3 O8 92.5(2)
O6 Ni3 O5 83.2(3)
O51 Ni3 O5 174.5(3)
O30 Ni3 O5 85.6(3)
O31 Ni3 O5 92.0(3)
O8 Ni3 O5 93.8(3)
O6 Ni3 Ni4 45.5(2)
O51 Ni3 Ni4 81.43(15)
O30 Ni3 Ni4 42.9(2)
O31 Ni3 Ni4 134.6(2)
O8 Ni3 Ni4 131.7(3)
O5 Ni3 Ni4 94.24(10)
O30 Ni4 O32 88.4(4)
O30 Ni4 O52 88.9(4)
O32 Ni4 O52 87.3(4)
O30 Ni4 O6 85.81(18)
O32 Ni4 O6 174.0(4)
O52 Ni4 O6 94.0(4)
O30 Ni4 O4 82.8(3)
O32 Ni4 O4 98.7(3)
O52 Ni4 O4 169.5(2)
O6 Ni4 O4 79.2(3)
O30 Ni4 O7 175.8(5)
O32 Ni4 O7 87.6(4)
O52 Ni4 O7 89.9(5)
O6 Ni4 O7 98.3(5)
O4 Ni4 O7 98.9(4)
O30 Ni4 Ni3 44.7(2)
O32 Ni4 Ni3 131.1(3)
O52 Ni4 Ni3 80.19(16)
O6 Ni4 Ni3 43.7(2)
O4 Ni4 Ni3 89.41(10)
O7 Ni4 Ni3 138.9(4)
C1 O1 Cu1 130.5(6)
C1 O1 Ni2 128.4(6)
Cu1 O1 Ni2 99.2(3)
O1 C1 C2 121.3(7)
O1 C1 C7 119.6(7)
C2 C1 C7 119.0(8)
C1 C2 C3 121.0(8)
C1 C2 C28 125.8(8)
C3 C2 C28 112.6(8)
C4 C3 C2 121.0(8)
C6 C4 C3 116.9(8)
C6 C4 C5 121.8(8)
C3 C4 C5 121.1(8)
C4 C6 C7 124.9(8)
C6 C7 C1 117.1(8)
C6 C7 C8 117.9(7)
C1 C7 C8 124.9(8)
N1 C8 C7 124.0(9)
C8 N1 C9 115.5(9)
C8 N1 Cu1 128.9(8)
C9 N1 Cu1 115.7(6)
C10 C9 N1 122.4(12)
C9 C10 C11 127.0(18)
O2 C11 C12 118(2)
O2 C11 C10 106.8(12)
C12 C11 C10 134(2)
C13 C12 C11 134(4)
C12 C13 N2 124(4)
N2 C13' C12' 105.7(17)
C11 O2 Cu1 131.9(8)
C11 O2 Cu2 124.7(8)
Cu1 O2 Cu2 99.42(19)
C13' N2 C14 114.1(13)
C13' N2 C13 26.5(12)
C14 N2 C13 117.6(15)
C13' N2 Cu2 126.3(11)
C14 N2 Cu2 119.5(8)
C13 N2 Cu2 117.4(11)
C15 C14 N2 129.3(10)
C21 O3 Cu2 130.9(5)
C21 O3 Ni1 130.2(5)
Cu2 O3 Ni1 98.4(3)
O3 C21 C15 120.1(7)
O3 C21 C20 120.6(7)
C15 C21 C20 119.2(8)
C14 C15 C21 124.7(8)
C14 C15 C16 114.0(8)
C21 C15 C16 121.0(8)
C17 C16 C15 120.2(8)
C19 C17 C16 117.9(8)
C19 C17 C18 121.9(8)
C16 C17 C18 119.9(8)
C17 C19 C20 124.0(8)
C19 C20 C22 117.7(8)
C19 C20 C21 117.2(7)
C22 C20 C21 125.0(7)
N3 C22 C20 127.0(9)
C22 N3 C23 113.6(9)
C22 N3 Ni1 125.7(7)
C23 N3 Ni1 120.6(6)
N3 C23 C24 110.4(8)
C25 C24 C23 114.6(9)
O4 C25 C24 116.3(8)
O4 C25 C26 107.3(8)
C24 C25 C26 110.5(5)
C25 O4 Ni2 126.9(7)
C25 O4 Ni1 121.1(6)
Ni2 O4 Ni1 86.53(14)
C25 O4 Ni4 116.4(3)
Ni2 O4 Ni4 100.1(2)
Ni1 O4 Ni4 99.2(3)
C27 C26 C25 113.8(9)
N4 C27 C26 114.5(10)
C28 N4 C27 119.0(10)
C28 N4 Ni2 123.8(8)
C27 N4 Ni2 117.2(7)
N4 C28 C2 126.3(10)
Cu2 O5 Cu1 92.44(15)
Cu2 O5 Ni3 101.4(3)
Cu1 O5 Ni3 100.7(3)
Cu2 O5 Ni2 162.0(3)
Cu1 O5 Ni2 90.4(4)
Ni3 O5 Ni2 95.6(3)
Cu2 O5 Ni1 91.5(4)
Cu1 O5 Ni1 161.3(2)
Ni3 O5 Ni1 96.5(2)
Ni2 O5 Ni1 80.49(13)
C41 O41 Ni1 125.3(5)
C41 O42 Ni2 124.5(6)
O42 C41 O41 125.5(5)
O42 C41 C42 114.9(9)
O41 C41 C42 119.5(9)
C31 O30 Ni4 128.4(6)
C31 O30 Ni3 121.8(6)
Ni4 O30 Ni3 92.4(3)
C31 O30 Ni1 112.6(6)
Ni4 O30 Ni1 98.5(4)
Ni3 O30 Ni1 96.9(3)
C37 C31 O30 120.6(10)
C37 C31 C32 113.5(9)
O30 C31 C32 125.9(8)
C33 C32 C38 119.9(9)
C33 C32 C31 120.2(9)
C38 C32 C31 119.3(8)
C32 C33 C34 128.0(12)
C33 C34 C35 124.1(15)
C33 C34 C36 111.9(9)
C35 C34 C36 123.6(14)
C37 C36 C34 123.7(11)
C31 C37 C36 121.7(13)
C31 C37 C39 122.5(11)
C36 C37 C39 115.8(10)
C38 O31 Ni3 122.0(7)
C38 O31 Cu2 103.3(6)
Ni3 O31 Cu2 85.4(3)
O31 C38 C32 131.3(9)
C39 O32 Ni4 126.9(8)
O32 C39 C37 126.4(10)
C51 O51 Ni3 123.1(5)
C51 O52 Ni4 126.8(5)
O52 C51 O51 128.3(7)
O52 C51 C52 116.9(7)
O51 C51 C52 114.9(8)
Ni3 O6 Ni2 100.6(3)
Ni3 O6 Ni4 90.8(3)
Ni2 O6 Ni4 99.2(3)
Ni3 O8 Cu1 84.1(3)

loop_
_geom_bond_atom_site_label_1
_geom_bond_atom_site_label_2
_geom_bond_distance
Cu1 O1 1.880(7)
Cu1 O2 1.883(9)
Cu1 N1 1.982(8)
Cu1 O5 2.001(8)
Cu1 O8 2.591(9)
Cu1 Cu2 2.8716(9)
Cu1 Ni2 2.9483(16)
Cu2 O2 1.882(8)
Cu2 N2 1.913(10)
Cu2 O3 1.933(6)
Cu2 O5 1.976(8)
Cu2 O31 2.544(8)
Cu2 Ni1 2.9619(17)
Ni1 N3 1.952(9)
Ni1 O3 1.979(7)
Ni1 O41 2.033(7)
Ni1 O4 2.046(8)
Ni1 O5 2.156(7)
Ni1 O30 2.170(7)
Ni1 Ni2 2.7834(9)
Ni2 O1 1.991(6)
Ni2 O4 2.015(7)
Ni2 N4 2.047(9)
Ni2 O6 2.058(7)
Ni2 O42 2.082(7)
Ni2 O5 2.152(7)
Ni3 O6 2.016(8)
Ni3 O51 2.045(5)
Ni3 O30 2.053(8)
Ni3 O31 2.055(9)
Ni3 O8 2.064(8)
Ni3 O5 2.079(4)
Ni3 Ni4 2.9169(11)
Ni4 O30 1.989(8)
Ni4 O32 1.997(8)
Ni4 O52 2.033(5)
Ni4 O6 2.081(8)
Ni4 O4 2.094(4)
Ni4 O7 2.121(11)
O1 C1 1.319(9)
C1 C2 1.394(10)
C1 C7 1.427(9)
C2 C3 1.422(9)
C2 C28 1.503(14)
C3 C4 1.397(10)
C4 C6 1.370(10)
C4 C5 1.486(10)
C6 C7 1.420(9)
C7 C8 1.454(13)
C8 N1 1.183(13)
N1 C9 1.574(14)
C9 C10 1.36(3)
C10 C11 1.54(2)
C11 O2 1.440(7)
C11 C12 1.46(5)
C12 C13 1.09(5)
C13 N2 1.54(3)
C12' C13' 1.75(3)
C13' N2 1.37(2)
N2 C14 1.419(15)
C14 C15 1.390(15)
O3 C21 1.334(9)
C21 C15 1.391(9)
C21 C20 1.412(9)
C15 C16 1.406(9)
C16 C17 1.383(10)
C17 C19 1.370(10)
C17 C18 1.532(9)
C19 C20 1.404(9)
C20 C22 1.408(13)
C22 N3 1.326(13)
N3 C23 1.521(13)
C23 C24 1.537(13)
C24 C25 1.446(13)
C25 O4 1.441(7)
C25 C26 1.600(15)
C26 C27 1.479(15)
C27 N4 1.414(15)
N4 C28 1.240(13)
O41 C41 1.319(13)
O42 C41 1.189(13)
C41 C42 1.503(8)
O30 C31 1.405(12)
C31 C37 1.398(14)
C31 C32 1.535(13)
C32 C33 1.321(12)
C32 C38 1.439(15)
C33 C34 1.377(18)
C34 C35 1.466(16)
C34 C36 1.48(2)
C36 C37 1.402(17)
C37 C39 1.493(18)
O31 C38 1.374(13)
O32 C39 1.338(9)
O51 C51 1.292(9)
O52 C51 1.227(10)
C51 C52 1.541(11)
